data_7705776
loop_
_publ_author_name
'Plajer, Alex J.'
'Crusius, Daniel'
'Jethwa, Rajesh B.'
'Garc\'ia-Romero, \'Alvaro'
'Bond, Andrew D.'
'Garc\'ia-Rodr\'iguez, Ra\'ul'
'Wright, Dominic S.'

_publ_section_title
;
 Coordination chemistry of the bench-stable tris-2-pyridyl pnictogen
 ligands [E(6-Me-2-py)<sub>3</sub>] (E = As, As[double bond, length as
 m-dash]O, Sb).
;
_journal_issue 7
_journal_name_full 'Dalton transactions (Cambridge, England : 2003)'
_journal_page_first 2393
_journal_page_last 2402
_journal_paper_doi 10.1039/d0dt03732j
_journal_volume 50
_journal_year 2021
_chemical_formula_moiety '(C72 H72 Ag4 As4 N12 4+), 4(C2 F3 O2 -), 4(C H3 N)'
_chemical_formula_sum 'C88 H84 Ag4 As4 F12 N16 O8'
_chemical_formula_weight 2452.87
_space_group_crystal_system monoclinic
_space_group_IT_number 14
_space_group_name_Hall '-P 2yn'
_space_group_name_H-M_alt 'P 1 21/n 1'
_atom_sites_solution_hydrogens geom
_atom_sites_solution_primary dual
_atom_sites_solution_secondary difmap
_audit_creation_method SHELXL-2018/1
_audit_update_record
;
2020-11-18 deposited with the CCDC.	2020-11-26 downloaded from the CCDC.
;
_cell_angle_alpha 90
_cell_angle_beta 94.593(2)
_cell_angle_gamma 90
_cell_formula_units_Z 4
_cell_length_a 23.6574(8)
_cell_length_b 16.1326(6)
_cell_length_c 23.9153(9)
_cell_measurement_reflns_used 9532
_cell_measurement_temperature 180(2)
_cell_measurement_theta_max 54.31
_cell_measurement_theta_min 2.74
_cell_volume 9098.1(6)
_computing_cell_refinement 'SAINT (Bruker, 2016)'
_computing_data_collection 'APEX3 (Bruker, 2016)'
_computing_data_reduction SAINT
_computing_molecular_graphics 'Mercury (Macrae et al., 2008)'
_computing_publication_material SHELXL
_computing_structure_refinement 'SHELXL (Sheldrick, 2015)'
_computing_structure_solution 'SHELXT (Sheldrick, 2015)'
_diffrn_ambient_temperature 180(2)
_diffrn_measured_fraction_theta_full 0.992
_diffrn_measured_fraction_theta_max 0.992
_diffrn_measurement_device_type 'Bruker D8-QUEST PHOTON-100'
_diffrn_measurement_method '\w and \f-scans'
_diffrn_radiation_type CuK\a
_diffrn_radiation_wavelength 1.54178
_diffrn_reflns_av_R_equivalents 0.1000
_diffrn_reflns_av_unetI/netI 0.0782
_diffrn_reflns_Laue_measured_fraction_full 0.992
_diffrn_reflns_Laue_measured_fraction_max 0.992
_diffrn_reflns_limit_h_max 24
_diffrn_reflns_limit_h_min -24
_diffrn_reflns_limit_k_max 16
_diffrn_reflns_limit_k_min -15
_diffrn_reflns_limit_l_max 25
_diffrn_reflns_limit_l_min -25
_diffrn_reflns_number 59701
_diffrn_reflns_point_group_measured_fraction_full 0.992
_diffrn_reflns_point_group_measured_fraction_max 0.992
_diffrn_reflns_theta_full 54.505
_diffrn_reflns_theta_max 54.505
_diffrn_reflns_theta_min 2.528
_diffrn_source 'Incoatec I\mS Cu microsource'
_exptl_absorpt_coefficient_mu 9.193
_exptl_absorpt_correction_T_max 0.7507
_exptl_absorpt_correction_T_min 0.4831
_exptl_absorpt_correction_type multi-scan
_exptl_absorpt_process_details 'SADABS (Bruker, 2014)'
_exptl_crystal_colour colourless
_exptl_crystal_density_diffrn 1.791
_exptl_crystal_description block
_exptl_crystal_F_000 4864
_exptl_crystal_size_max 0.200
_exptl_crystal_size_mid 0.150
_exptl_crystal_size_min 0.100
_refine_diff_density_max 1.364
_refine_diff_density_min -0.657
_refine_diff_density_rms 0.118
_refine_ls_extinction_method none
_refine_ls_goodness_of_fit_ref 1.025
_refine_ls_hydrogen_treatment constr
_refine_ls_matrix_type full
_refine_ls_number_parameters 852
_refine_ls_number_reflns 11129
_refine_ls_number_restraints 471
_refine_ls_restrained_S_all 1.018
_refine_ls_R_factor_all 0.1320
_refine_ls_R_factor_gt 0.0801
_refine_ls_shift/su_max 0.000
_refine_ls_shift/su_mean 0.000
_refine_ls_structure_factor_coef Fsqd
_refine_ls_weighting_details 'w=1/[\s^2^(Fo^2^)+(0.0613P)^2^+122.2747P] where P=(Fo^2^+2Fc^2^)/3'
_refine_ls_weighting_scheme calc
_refine_ls_wR_factor_gt 0.1766
_refine_ls_wR_factor_ref 0.2046
_reflns_Friedel_coverage 0.000
_reflns_number_gt 7033
_reflns_number_total 11129
_reflns_threshold_expression 'I > 2\s(I)'
_cod_data_source_file d0dt03732j2.cif
_cod_data_source_block 3_sq
_cod_depositor_comments 'Adding full bibliography for 7705770--7705782.cif.'
_cod_original_sg_symbol_H-M 'P 21/n'
_cod_database_code 7705776
_cambridge_user_name 'Alex Plajer'
_cambridge_user_crsid ajp233
_cambridge_supervisor_name 'Dominic Wright'
_cambridge_supervisor_crsid dsw1000
_cambridge_crystallographer_name 'Andrew Bond'
_cambridge_crystallographer_crsid adb29
_cambridge_sample_id DC-AgO2CCF3-As(III)
_cambridge_data_id DW_B1_0286
_shelx_space_group_comment
;
The symmetry employed for this shelxl refinement is uniquely defined
by the following loop, which should always be used as a source of
symmetry information in preference to the above space-group names.
They are only intended as comments.
;
_shelx_estimated_absorpt_t_min 0.261
_shelx_estimated_absorpt_t_max 0.460

loop_
_space_group_symop_operation_xyz
'x, y, z'
'-x+1/2, y+1/2, -z+1/2'
'-x, -y, -z'
'x-1/2, -y-1/2, z-1/2'

loop_
_atom_site_label
_atom_site_type_symbol
_atom_site_fract_x
_atom_site_fract_y
_atom_site_fract_z
_atom_site_U_iso_or_equiv
_atom_site_adp_type
_atom_site_occupancy
_atom_site_site_symmetry_order
_atom_site_calc_flag
_atom_site_refinement_flags_posn
_atom_site_refinement_flags_adp
_atom_site_refinement_flags_occupancy
_atom_site_disorder_assembly
_atom_site_disorder_group
Ag1 Ag 0.51519(4) 0.76294(6) 0.26898(4) 0.0596(3) Uani 1 1 d . . . . .
Ag2 Ag 0.62108(5) 0.83702(7) 0.33184(5) 0.0782(5) Uani 0.972(2) 1 d . . P . .
Ag3 Ag 0.41788(5) 0.88596(8) 0.25872(5) 0.0713(5) Uani 0.864(2) 1 d . . P . .
Ag4 Ag 0.54045(7) 0.70603(11) 0.15171(7) 0.0945(6) Uani 0.806(2) 1 d . . P . .
Ag5 Ag 0.48574(14) 0.6194(2) 0.33257(17) 0.0924(14) Uani 0.358(3) 1 d . . P . .
As6 As 0.59787(6) 0.65446(10) 0.27508(8) 0.0717(5) Uani 1 1 d . . . . .
As7 As 0.54665(7) 0.89243(11) 0.21449(7) 0.0713(5) Uani 1 1 d . . . . .
As8 As 0.49087(7) 0.81129(10) 0.36766(7) 0.0680(5) Uani 1 1 d . . . . .
As9 As 0.42588(7) 0.69425(11) 0.21774(7) 0.0741(5) Uani 1 1 d . . . . .
N1 N 0.6518(5) 0.7178(9) 0.3730(6) 0.089(4) Uani 1 1 d . . . . .
N2 N 0.6359(6) 0.6960(8) 0.1725(7) 0.095(4) Uani 1 1 d . . . . .
N3 N 0.5286(7) 0.5223(9) 0.2805(7) 0.104(5) Uani 1 1 d . . . . .
N4 N 0.6600(5) 0.8807(7) 0.2530(6) 0.075(4) Uani 1 1 d . . . . .
N5 N 0.4763(6) 1.0013(8) 0.2633(5) 0.078(4) Uani 1 1 d . . . . .
N6 N 0.5123(5) 0.8278(11) 0.1107(6) 0.103(5) Uani 1 1 d . . . . .
N7 N 0.5725(5) 0.9328(7) 0.3778(4) 0.064(3) Uani 1 1 d . . . . .
N8 N 0.3778(5) 0.8483(8) 0.3377(5) 0.081(4) Uani 1 1 d . . . . .
N10 N 0.3817(5) 0.8423(9) 0.1748(5) 0.084(4) Uani 1 1 d . . . . .
N11 N 0.4815(7) 0.5953(9) 0.1455(6) 0.109(5) Uani 1 1 d . . . . .
N12 N 0.3870(5) 0.6357(7) 0.3161(6) 0.077(4) Uani 1 1 d . . . . .
C11 C 0.6403(6) 0.6441(10) 0.3472(7) 0.073(4) Uani 1 1 d . U . . .
C12 C 0.6582(7) 0.5688(11) 0.3714(7) 0.090(5) Uani 1 1 d . U . . .
H12 H 0.651442 0.517895 0.352011 0.107 Uiso 1 1 calc R U . . .
C13 C 0.6857(7) 0.5706(12) 0.4235(8) 0.096(5) Uani 1 1 d . U . . .
H13 H 0.697194 0.520030 0.441298 0.115 Uiso 1 1 calc R U . . .
C14 C 0.6967(7) 0.6417(12) 0.4500(8) 0.096(5) Uani 1 1 d . U . . .
H14 H 0.715579 0.641963 0.486555 0.115 Uiso 1 1 calc R U . . .
C15 C 0.6804(7) 0.7160(11) 0.4238(8) 0.088(5) Uani 1 1 d . U . . .
C16 C 0.6889(8) 0.7943(12) 0.4535(8) 0.125(7) Uani 1 1 d . U . . .
H16A H 0.710208 0.784535 0.489730 0.187 Uiso 1 1 calc R U . . .
H16B H 0.710206 0.832342 0.431097 0.187 Uiso 1 1 calc R U . . .
H16C H 0.651997 0.818819 0.459656 0.187 Uiso 1 1 calc R U . . .
C21 C 0.6560(7) 0.6701(10) 0.2245(8) 0.083(5) Uani 1 1 d . U . . .
C22 C 0.7132(8) 0.6601(11) 0.2397(8) 0.102(6) Uani 1 1 d . U . . .
H22 H 0.726138 0.642155 0.276316 0.122 Uiso 1 1 calc R U . . .
C23 C 0.7507(11) 0.6767(14) 0.2003(11) 0.141(8) Uani 1 1 d . U . . .
H23 H 0.790224 0.670515 0.209900 0.170 Uiso 1 1 calc R U . . .
C24 C 0.7327(8) 0.7011(12) 0.1495(9) 0.112(6) Uani 1 1 d . U . . .
H24 H 0.759681 0.714500 0.123532 0.134 Uiso 1 1 calc R U . . .
C25 C 0.6750(9) 0.7079(13) 0.1329(9) 0.113(6) Uani 1 1 d . U . . .
C26 C 0.6520(10) 0.7355(16) 0.0791(10) 0.166(9) Uani 1 1 d . U . . .
H26A H 0.682692 0.742108 0.054249 0.249 Uiso 1 1 calc R U . . .
H26B H 0.624674 0.694652 0.063080 0.249 Uiso 1 1 calc R U . . .
H26C H 0.632885 0.788878 0.083022 0.249 Uiso 1 1 calc R U . . .
C31 C 0.5743(8) 0.5433(12) 0.2571(8) 0.095(5) Uani 1 1 d . U . . .
C32 C 0.6025(8) 0.4891(13) 0.2226(8) 0.112(6) Uani 1 1 d . U . . .
H32 H 0.637263 0.505340 0.208491 0.134 Uiso 1 1 calc R U . . .
C33 C 0.5795(10) 0.4120(14) 0.2094(9) 0.129(7) Uani 1 1 d . U . . .
H33 H 0.595739 0.375249 0.184128 0.154 Uiso 1 1 calc R U . . .
C34 C 0.5316(10) 0.3925(14) 0.2355(9) 0.123(7) Uani 1 1 d . U . . .
H34 H 0.515063 0.339475 0.228515 0.147 Uiso 1 1 calc R U . . .
C35 C 0.5071(10) 0.4431(16) 0.2697(10) 0.126(7) Uani 1 1 d . U . . .
C36 C 0.4591(10) 0.4236(15) 0.2954(11) 0.161(9) Uani 1 1 d . U . . .
H36A H 0.448679 0.470380 0.318684 0.241 Uiso 1 1 calc R U . . .
H36B H 0.427977 0.412066 0.266907 0.241 Uiso 1 1 calc R U . . .
H36C H 0.466228 0.374567 0.319084 0.241 Uiso 1 1 calc R U . . .
C41 C 0.6281(7) 0.9042(9) 0.2071(7) 0.075(4) Uani 1 1 d . U . . .
C42 C 0.6492(8) 0.9316(11) 0.1572(8) 0.103(6) Uani 1 1 d . U . . .
H42 H 0.624980 0.946784 0.125220 0.124 Uiso 1 1 calc R U . . .
C43 C 0.7083(8) 0.9350(12) 0.1576(8) 0.108(6) Uani 1 1 d . U . . .
H43 H 0.725986 0.954145 0.125680 0.130 Uiso 1 1 calc R U . . .
C44 C 0.7393(9) 0.9110(12) 0.2036(9) 0.112(6) Uani 1 1 d . U . . .
H44 H 0.779272 0.910026 0.202055 0.134 Uiso 1 1 calc R U . . .
C45 C 0.7189(8) 0.8880(11) 0.2520(8) 0.093(5) Uani 1 1 d . U . . .
C46 C 0.7530(7) 0.8584(12) 0.3025(8) 0.117(6) Uani 1 1 d . U . . .
H46A H 0.727934 0.845714 0.332025 0.175 Uiso 1 1 calc R U . . .
H46B H 0.773825 0.808363 0.293287 0.175 Uiso 1 1 calc R U . . .
H46C H 0.780024 0.901631 0.315734 0.175 Uiso 1 1 calc R U . . .
C51 C 0.5283(8) 0.9958(11) 0.2436(7) 0.090(5) Uani 1 1 d . U . . .
C52 C 0.5639(8) 1.0657(12) 0.2461(8) 0.106(6) Uani 1 1 d . U . . .
H52 H 0.600833 1.061516 0.233372 0.128 Uiso 1 1 calc R U . . .
C53 C 0.5462(10) 1.1392(15) 0.2664(9) 0.132(7) Uani 1 1 d . U . . .
H53 H 0.569916 1.186788 0.267013 0.159 Uiso 1 1 calc R U . . .
C54 C 0.4923(8) 1.1428(12) 0.2862(7) 0.099(5) Uani 1 1 d . U . . .
H54 H 0.479275 1.193415 0.300851 0.119 Uiso 1 1 calc R U . . .
C55 C 0.4577(8) 1.0735(12) 0.2848(7) 0.094(5) Uani 1 1 d . U . . .
C56 C 0.4000(7) 1.0774(12) 0.3046(8) 0.110(6) Uani 1 1 d . U . . .
H56A H 0.393008 1.133151 0.318723 0.165 Uiso 1 1 calc R U . . .
H56B H 0.371921 1.064602 0.273380 0.165 Uiso 1 1 calc R U . . .
H56C H 0.396818 1.036884 0.334729 0.165 Uiso 1 1 calc R U . . .
C61 C 0.5140(6) 0.8984(11) 0.1389(7) 0.075(4) Uani 1 1 d . U . . .
C62 C 0.4952(7) 0.9727(12) 0.1146(7) 0.094(5) Uani 1 1 d . U . . .
H62 H 0.500142 1.023159 0.134923 0.113 Uiso 1 1 calc R U . . .
C63 C 0.4692(8) 0.9728(15) 0.0609(9) 0.122(7) Uani 1 1 d . U . . .
H63 H 0.454285 1.022690 0.044561 0.146 Uiso 1 1 calc R U . . .
C64 C 0.4655(8) 0.9023(14) 0.0324(8) 0.107(6) Uani 1 1 d . U . . .
H64 H 0.447576 0.902860 -0.004620 0.128 Uiso 1 1 calc R U . . .
C65 C 0.4864(8) 0.8277(14) 0.0541(9) 0.109(6) Uani 1 1 d . U . . .
C66 C 0.4860(9) 0.7476(14) 0.0260(8) 0.137(8) Uani 1 1 d . U . . .
H66A H 0.503719 0.706004 0.051628 0.205 Uiso 1 1 calc R U . . .
H66B H 0.446743 0.731375 0.015042 0.205 Uiso 1 1 calc R U . . .
H66C H 0.507157 0.751581 -0.007439 0.205 Uiso 1 1 calc R U . . .
C71 C 0.5197(7) 0.9207(9) 0.3920(6) 0.066(4) Uani 1 1 d . U . . .
C72 C 0.4891(8) 0.9757(11) 0.4205(7) 0.090(5) Uani 1 1 d . U . . .
H72 H 0.451680 0.963579 0.429718 0.108 Uiso 1 1 calc R U . . .
C73 C 0.5151(8) 1.0498(12) 0.4351(7) 0.097(5) Uani 1 1 d . U . . .
H73 H 0.495137 1.090702 0.454210 0.116 Uiso 1 1 calc R U . . .
C74 C 0.5685(8) 1.0646(11) 0.4226(7) 0.090(5) Uani 1 1 d . U . . .
H74 H 0.586382 1.115427 0.433565 0.108 Uiso 1 1 calc R U . . .
C75 C 0.5973(7) 1.0062(9) 0.3940(6) 0.071(4) Uani 1 1 d . U . . .
C76 C 0.6555(7) 1.0205(12) 0.3787(8) 0.115(6) Uani 1 1 d . U . . .
H76A H 0.668653 1.074950 0.392564 0.173 Uiso 1 1 calc R U . . .
H76B H 0.680585 0.977346 0.395593 0.173 Uiso 1 1 calc R U . . .
H76C H 0.656183 1.018762 0.337818 0.173 Uiso 1 1 calc R U . . .
C81 C 0.4112(7) 0.8204(10) 0.3815(7) 0.080(4) Uani 1 1 d . U . . .
C82 C 0.3909(7) 0.8008(11) 0.4333(7) 0.094(5) Uani 1 1 d . U . . .
H82 H 0.416211 0.783017 0.463773 0.112 Uiso 1 1 calc R U . . .
C83 C 0.3346(9) 0.8074(13) 0.4393(9) 0.119(6) Uani 1 1 d . U . . .
H83 H 0.319392 0.792939 0.473578 0.143 Uiso 1 1 calc R U . . .
C84 C 0.2995(8) 0.8361(12) 0.3934(8) 0.109(6) Uani 1 1 d . U . . .
H84 H 0.259856 0.841084 0.396596 0.130 Uiso 1 1 calc R U . . .
C85 C 0.3215(8) 0.8574(11) 0.3437(8) 0.095(5) Uani 1 1 d . U . . .
C86 C 0.2863(7) 0.8879(12) 0.2971(8) 0.112(6) Uani 1 1 d . U . . .
H86A H 0.247048 0.891413 0.307109 0.168 Uiso 1 1 calc R U . . .
H86B H 0.299417 0.943150 0.286899 0.168 Uiso 1 1 calc R U . . .
H86C H 0.288406 0.850279 0.265166 0.168 Uiso 1 1 calc R U . . .
N9 N 0.5212(6) 0.6570(9) 0.4181(6) 0.079(4) Uani 0.43(3) 1 d . . P A 1
C91 C 0.5216(6) 0.7378(10) 0.4287(6) 0.072(4) Uani 0.43(3) 1 d . U P A 1
C92 C 0.5398(7) 0.7726(10) 0.4777(7) 0.105(5) Uani 0.43(3) 1 d . U P A 1
H92 H 0.537051 0.830624 0.483758 0.126 Uiso 0.43(3) 1 calc R U P A 1
C93 C 0.5623(9) 0.7209(13) 0.5182(9) 0.116(6) Uani 0.43(3) 1 d . U P A 1
H93 H 0.577426 0.742596 0.553137 0.140 Uiso 0.43(3) 1 calc R U P A 1
C94 C 0.5632(7) 0.6367(12) 0.5086(8) 0.096(5) Uani 0.43(3) 1 d . U P A 1
H94 H 0.577289 0.600930 0.538081 0.116 Uiso 0.43(3) 1 calc R U P A 1
C95 C 0.5450(8) 0.6042(12) 0.4600(8) 0.098(5) Uani 0.43(3) 1 d D U P A 1
C96 C 0.5428(19) 0.5143(17) 0.4454(18) 0.115(17) Uani 0.43(3) 1 d D U P A 1
H96A H 0.527502 0.507660 0.406363 0.173 Uiso 0.43(3) 1 calc R U P A 1
H96B H 0.581127 0.490918 0.450036 0.173 Uiso 0.43(3) 1 calc R U P A 1
H96C H 0.518355 0.485376 0.470218 0.173 Uiso 0.43(3) 1 calc R U P A 1
N9A N 0.5398(7) 0.7726(10) 0.4777(7) 0.105(5) Uani 0.57(3) 1 d . . P A 2
C91A C 0.5216(6) 0.7378(10) 0.4287(6) 0.072(4) Uani 0.57(3) 1 d . U P A 2
C92A C 0.5212(6) 0.6570(9) 0.4181(6) 0.079(4) Uani 0.57(3) 1 d . U P A 2
H92A H 0.505407 0.635763 0.383222 0.095 Uiso 0.57(3) 1 calc R U P A 2
C93A C 0.5450(8) 0.6042(12) 0.4600(8) 0.098(5) Uani 0.57(3) 1 d . U P A 2
H93A H 0.548054 0.546319 0.453504 0.118 Uiso 0.57(3) 1 calc R U P A 2
C94A C 0.5632(7) 0.6367(12) 0.5086(8) 0.096(5) Uani 0.57(3) 1 d . U P A 2
H94A H 0.577289 0.600930 0.538081 0.116 Uiso 0.57(3) 1 calc R U P A 2
C95A C 0.5623(9) 0.7209(13) 0.5182(9) 0.116(6) Uani 0.57(3) 1 d D U P A 2
C96A C 0.5727(14) 0.7609(19) 0.5758(10) 0.113(13) Uani 0.57(3) 1 d D U P A 2
H96D H 0.588909 0.719799 0.602729 0.169 Uiso 0.57(3) 1 calc R U P A 2
H96E H 0.599156 0.807293 0.573670 0.169 Uiso 0.57(3) 1 calc R U P A 2
H96F H 0.536712 0.781290 0.588192 0.169 Uiso 0.57(3) 1 calc R U P A 2
C101 C 0.3866(6) 0.7637(12) 0.1606(6) 0.074(4) Uani 1 1 d . U . . .
C102 C 0.3650(7) 0.7306(11) 0.1079(7) 0.090(5) Uani 1 1 d . U . . .
H102 H 0.369291 0.673240 0.100236 0.107 Uiso 1 1 calc R U . . .
C103 C 0.3389(8) 0.7798(14) 0.0694(8) 0.111(6) Uani 1 1 d . U . . .
H103 H 0.323842 0.758548 0.034307 0.133 Uiso 1 1 calc R U . . .
C104 C 0.3345(8) 0.8617(13) 0.0821(8) 0.106(6) Uani 1 1 d . U . . .
H104 H 0.317462 0.898423 0.054599 0.127 Uiso 1 1 calc R U . . .
C105 C 0.3550(7) 0.8943(12) 0.1363(7) 0.085(5) Uani 1 1 d . U . . .
C106 C 0.3503(7) 0.9786(11) 0.1515(7) 0.098(6) Uani 1 1 d . U . . .
H10D H 0.330395 1.009196 0.120436 0.147 Uiso 1 1 calc R U . . .
H10E H 0.329011 0.982922 0.184839 0.147 Uiso 1 1 calc R U . . .
H10F H 0.388285 1.002044 0.159609 0.147 Uiso 1 1 calc R U . . .
C111 C 0.4367(8) 0.5926(11) 0.1746(7) 0.084(5) Uani 1 1 d . U . . .
C112 C 0.3977(8) 0.5305(12) 0.1740(8) 0.103(6) Uani 1 1 d . U . . .
H112 H 0.366281 0.533475 0.196264 0.124 Uiso 1 1 calc R U . . .
C113 C 0.4053(10) 0.4632(16) 0.1399(10) 0.143(8) Uani 1 1 d . U . . .
H113 H 0.380389 0.416900 0.138530 0.172 Uiso 1 1 calc R U . . .
C114 C 0.4510(9) 0.4672(14) 0.1082(9) 0.123(7) Uani 1 1 d . U . . .
H114 H 0.456341 0.423619 0.082423 0.147 Uiso 1 1 calc R U . . .
C115 C 0.4892(10) 0.5307(15) 0.1119(9) 0.121(7) Uani 1 1 d . U . . .
C116 C 0.5398(11) 0.5290(16) 0.0815(10) 0.171(10) Uani 1 1 d . U . . .
H11E H 0.539909 0.478546 0.058662 0.257 Uiso 1 1 calc R U . . .
H11F H 0.540241 0.577712 0.056984 0.257 Uiso 1 1 calc R U . . .
H11G H 0.573461 0.529691 0.108150 0.257 Uiso 1 1 calc R U . . .
C121 C 0.3667(6) 0.6645(10) 0.2662(7) 0.074(4) Uani 1 1 d . U . . .
C122 C 0.3094(6) 0.6743(10) 0.2496(7) 0.082(5) Uani 1 1 d . U . . .
H122 H 0.296808 0.696546 0.214042 0.099 Uiso 1 1 calc R U . . .
C123 C 0.2720(8) 0.6498(12) 0.2878(8) 0.109(6) Uani 1 1 d . U . . .
H123 H 0.232244 0.652850 0.278351 0.130 Uiso 1 1 calc R U . . .
C124 C 0.2918(8) 0.6217(11) 0.3382(8) 0.105(6) Uani 1 1 d . U . . .
H124 H 0.265755 0.607807 0.364919 0.126 Uiso 1 1 calc R U . . .
C125 C 0.3501(8) 0.6121(11) 0.3527(8) 0.101(6) Uani 1 1 d . U . . .
C126 C 0.3718(8) 0.5823(12) 0.4085(8) 0.117(6) Uani 1 1 d . U . . .
H12F H 0.339859 0.567414 0.430170 0.176 Uiso 1 1 calc R U . . .
H12G H 0.395738 0.533429 0.404325 0.176 Uiso 1 1 calc R U . . .
H12H H 0.394186 0.626092 0.428040 0.176 Uiso 1 1 calc R U . . .

loop_
_atom_site_aniso_label
_atom_site_aniso_U_11
_atom_site_aniso_U_22
_atom_site_aniso_U_33
_atom_site_aniso_U_23
_atom_site_aniso_U_13
_atom_site_aniso_U_12
Ag1 0.0498(6) 0.0612(7) 0.0684(7) 0.0009(5) 0.0093(5) -0.0001(5)
Ag2 0.0662(8) 0.0720(9) 0.0959(10) -0.0089(7) 0.0043(6) 0.0032(6)
Ag3 0.0671(9) 0.0814(10) 0.0665(9) 0.0101(7) 0.0109(6) 0.0064(7)
Ag4 0.0800(11) 0.1165(14) 0.0885(12) -0.0079(10) 0.0162(8) -0.0019(9)
Ag5 0.073(2) 0.087(3) 0.117(3) 0.010(2) 0.006(2) -0.0081(19)
As6 0.0550(10) 0.0636(11) 0.0967(13) -0.0125(9) 0.0075(9) 0.0031(8)
As7 0.0622(10) 0.0799(12) 0.0743(11) 0.0072(9) 0.0220(8) -0.0043(9)
As8 0.0664(10) 0.0722(11) 0.0656(10) 0.0099(9) 0.0070(8) 0.0117(8)
As9 0.0639(10) 0.0782(12) 0.0799(12) 0.0015(9) 0.0043(9) -0.0038(9)
N1 0.055(8) 0.103(11) 0.107(11) -0.010(9) -0.004(7) 0.009(7)
N2 0.098(10) 0.064(9) 0.127(13) -0.019(9) 0.042(10) -0.013(8)
N3 0.112(12) 0.067(10) 0.127(13) -0.001(9) -0.019(10) -0.019(9)
N4 0.060(8) 0.057(8) 0.110(11) -0.015(7) 0.013(7) -0.006(6)
N5 0.106(11) 0.072(9) 0.056(8) 0.006(6) 0.008(7) 0.018(8)
N6 0.063(8) 0.164(16) 0.084(10) -0.011(10) 0.019(7) -0.026(9)
N7 0.086(9) 0.049(7) 0.055(7) 0.002(6) -0.005(6) 0.016(6)
N8 0.056(8) 0.099(10) 0.091(10) 0.001(8) 0.022(7) 0.011(7)
N10 0.061(8) 0.105(11) 0.089(10) 0.028(9) 0.020(7) 0.004(8)
N11 0.127(13) 0.099(12) 0.096(11) -0.043(9) -0.012(10) 0.032(10)
N12 0.071(8) 0.067(8) 0.094(10) 0.011(7) 0.010(7) -0.010(7)
C11 0.055(7) 0.077(8) 0.084(8) 0.004(7) -0.001(6) 0.008(6)
C12 0.078(8) 0.088(9) 0.104(9) -0.008(7) 0.018(7) 0.016(7)
C13 0.093(9) 0.091(9) 0.101(9) 0.011(8) -0.007(7) 0.011(7)
C14 0.091(9) 0.093(9) 0.101(9) 0.003(8) -0.008(7) 0.010(7)
C15 0.079(8) 0.088(9) 0.096(9) -0.002(8) 0.003(7) -0.001(7)
C16 0.133(13) 0.131(14) 0.105(12) -0.023(11) -0.030(11) -0.001(12)
C21 0.079(8) 0.079(8) 0.092(8) -0.010(7) 0.010(7) 0.018(7)
C22 0.099(9) 0.099(9) 0.107(9) -0.002(8) 0.004(8) 0.004(8)
C23 0.134(11) 0.144(11) 0.148(11) -0.016(9) 0.022(9) -0.001(9)
C24 0.098(9) 0.121(10) 0.121(10) -0.002(8) 0.029(8) 0.006(8)
C25 0.106(10) 0.118(10) 0.116(10) -0.014(8) 0.021(8) -0.001(8)
C26 0.159(16) 0.184(18) 0.159(16) -0.003(14) 0.044(14) -0.007(14)
C31 0.087(9) 0.092(9) 0.103(9) -0.010(8) -0.011(8) 0.006(8)
C32 0.098(9) 0.113(10) 0.123(10) -0.022(8) -0.005(8) 0.010(8)
C33 0.130(10) 0.119(10) 0.133(11) -0.002(9) -0.008(9) 0.008(9)
C34 0.131(10) 0.115(10) 0.121(10) 0.002(8) -0.003(8) 0.003(9)
C35 0.121(10) 0.123(11) 0.132(11) 0.010(9) 0.005(9) -0.007(9)
C36 0.151(16) 0.150(16) 0.180(17) 0.004(14) 0.004(14) -0.006(14)
C41 0.074(8) 0.067(8) 0.086(8) -0.004(7) 0.015(7) -0.006(7)
C42 0.093(9) 0.108(9) 0.111(9) 0.008(8) 0.029(8) -0.010(8)
C43 0.097(9) 0.121(10) 0.109(9) 0.010(8) 0.028(8) -0.018(8)
C44 0.106(9) 0.114(10) 0.117(10) 0.011(8) 0.016(8) -0.009(8)
C45 0.085(9) 0.098(9) 0.097(9) -0.005(8) 0.022(8) 0.001(7)
C46 0.064(10) 0.140(14) 0.144(14) 0.002(12) -0.002(10) 0.013(10)
C51 0.083(8) 0.099(9) 0.087(8) 0.021(7) 0.006(7) -0.002(8)
C52 0.111(9) 0.103(9) 0.106(9) 0.003(8) 0.017(8) 0.002(8)
C53 0.136(11) 0.130(11) 0.132(11) 0.002(9) 0.018(9) -0.002(9)
C54 0.111(9) 0.086(9) 0.101(9) 0.004(7) 0.015(8) 0.015(8)
C55 0.094(9) 0.093(9) 0.093(9) 0.015(8) 0.004(7) -0.001(8)
C56 0.107(12) 0.112(12) 0.112(12) 0.001(10) 0.017(10) 0.032(10)
C61 0.070(8) 0.074(8) 0.084(8) 0.007(7) 0.028(7) -0.010(7)
C62 0.092(8) 0.108(9) 0.084(8) 0.022(8) 0.014(7) -0.008(8)
C63 0.118(10) 0.132(10) 0.117(10) 0.024(9) 0.018(8) -0.004(8)
C64 0.104(9) 0.118(10) 0.098(9) 0.014(8) 0.011(8) -0.012(8)
C65 0.108(9) 0.114(10) 0.106(10) -0.010(8) 0.022(8) -0.003(8)
C66 0.142(14) 0.153(15) 0.114(13) -0.004(12) 0.005(12) 0.006(13)
C71 0.072(8) 0.072(8) 0.054(7) 0.001(6) 0.009(6) 0.016(7)
C72 0.101(9) 0.093(9) 0.075(8) 0.009(7) 0.011(7) 0.018(8)
C73 0.106(9) 0.096(9) 0.087(9) -0.005(7) 0.001(7) 0.017(8)
C74 0.103(9) 0.077(8) 0.087(8) -0.009(7) -0.005(7) 0.004(7)
C75 0.082(8) 0.055(7) 0.075(8) -0.011(6) -0.003(7) 0.017(7)
C76 0.101(12) 0.107(12) 0.133(13) -0.015(11) -0.016(11) -0.008(10)
C81 0.090(8) 0.074(8) 0.077(8) 0.006(7) 0.011(7) -0.002(7)
C82 0.089(9) 0.107(9) 0.087(8) 0.009(7) 0.019(7) 0.009(7)
C83 0.112(10) 0.131(10) 0.117(10) 0.009(8) 0.025(8) 0.001(8)
C84 0.097(9) 0.120(10) 0.112(9) 0.015(8) 0.029(8) 0.004(8)
C85 0.088(9) 0.104(9) 0.094(9) 0.007(8) 0.019(8) 0.000(8)
C86 0.077(10) 0.136(14) 0.122(13) 0.023(11) 0.003(10) -0.003(10)
N9 0.073(7) 0.082(8) 0.082(8) 0.019(7) 0.005(6) 0.008(6)
C91 0.073(7) 0.075(7) 0.067(6) 0.007(6) 0.003(5) 0.007(6)
C92 0.121(9) 0.099(8) 0.093(8) 0.001(7) -0.004(7) 0.024(7)
C93 0.125(9) 0.113(9) 0.111(8) 0.006(7) 0.007(6) 0.009(7)
C94 0.100(8) 0.094(8) 0.094(8) 0.008(6) 0.004(6) 0.012(6)
C95 0.095(8) 0.103(8) 0.097(8) 0.005(6) 0.003(6) 0.006(6)
C96 0.11(2) 0.12(2) 0.11(2) 0.018(17) 0.013(17) -0.003(17)
N9A 0.121(9) 0.099(8) 0.093(8) 0.001(7) -0.004(7) 0.024(7)
C91A 0.073(7) 0.075(7) 0.067(6) 0.007(6) 0.003(5) 0.007(6)
C92A 0.073(7) 0.082(8) 0.082(8) 0.019(7) 0.005(6) 0.008(6)
C93A 0.095(8) 0.103(8) 0.097(8) 0.005(6) 0.003(6) 0.006(6)
C94A 0.100(8) 0.094(8) 0.094(8) 0.008(6) 0.004(6) 0.012(6)
C95A 0.125(9) 0.113(9) 0.111(8) 0.006(7) 0.007(6) 0.009(7)
C96A 0.123(19) 0.105(19) 0.105(19) 0.012(15) -0.019(15) 0.012(15)
C101 0.062(7) 0.093(9) 0.068(8) 0.004(7) 0.006(6) -0.005(7)
C102 0.086(8) 0.095(9) 0.088(8) 0.005(7) 0.010(7) -0.012(7)
C103 0.101(9) 0.127(10) 0.103(9) 0.005(8) -0.003(8) -0.006(8)
C104 0.098(9) 0.120(10) 0.100(9) 0.009(8) 0.008(8) -0.011(8)
C105 0.076(8) 0.089(9) 0.088(8) 0.015(8) 0.003(7) -0.005(7)
C106 0.096(11) 0.107(12) 0.091(11) 0.049(10) 0.003(9) -0.003(10)
C111 0.078(8) 0.080(8) 0.092(9) -0.004(7) -0.005(7) 0.002(7)
C112 0.092(9) 0.098(9) 0.117(9) -0.022(8) -0.007(8) -0.011(8)
C113 0.141(11) 0.142(11) 0.146(11) -0.015(9) 0.006(9) -0.007(9)
C114 0.128(10) 0.115(10) 0.125(10) -0.017(8) 0.007(8) -0.001(9)
C115 0.114(10) 0.131(11) 0.119(10) 0.000(9) 0.007(8) -0.003(9)
C116 0.172(17) 0.173(17) 0.169(17) -0.036(14) 0.019(14) 0.023(14)
C121 0.062(7) 0.083(8) 0.074(8) 0.008(7) -0.005(6) -0.002(7)
C122 0.074(8) 0.084(8) 0.087(8) 0.009(7) -0.008(7) -0.004(7)
C123 0.097(9) 0.116(10) 0.113(10) 0.016(8) 0.009(8) -0.014(8)
C124 0.096(9) 0.111(9) 0.109(9) 0.009(8) 0.012(8) -0.016(8)
C125 0.099(9) 0.095(9) 0.109(9) 0.024(8) 0.012(8) -0.011(8)
C126 0.115(12) 0.126(13) 0.108(12) 0.033(11) -0.005(10) -0.011(11)

loop_
_atom_type_symbol
_atom_type_description
_atom_type_scat_dispersion_real
_atom_type_scat_dispersion_imag
_atom_type_scat_source
C C 0.0181 0.0091 'International Tables Vol C Tables 4.2.6.8 and 6.1.1.4'
H H 0.0000 0.0000 'International Tables Vol C Tables 4.2.6.8 and 6.1.1.4'
N N 0.0311 0.0180 'International Tables Vol C Tables 4.2.6.8 and 6.1.1.4'
As As -0.9300 1.0051 'International Tables Vol C Tables 4.2.6.8 and 6.1.1.4'
Ag Ag 0.1306 4.2820 'International Tables Vol C Tables 4.2.6.8 and 6.1.1.4'
F F 0.0727 0.0534 'International Tables Vol C Tables 4.2.6.8 and 6.1.1.4'
O O 0.0492 0.0322 'International Tables Vol C Tables 4.2.6.8 and 6.1.1.4'

loop_
_geom_angle_atom_site_label_1
_geom_angle_atom_site_label_2
_geom_angle_atom_site_label_3
_geom_angle
_geom_angle_site_symmetry_1
_geom_angle_site_symmetry_3
_geom_angle_publ_flag
As8 Ag1 As7 107.90(6) . . ?
As8 Ag1 As9 109.00(6) . . ?
As7 Ag1 As9 111.09(6) . . ?
As8 Ag1 As6 111.67(6) . . ?
As7 Ag1 As6 108.78(6) . . ?
As9 Ag1 As6 108.42(6) . . ?
As8 Ag1 Ag5 71.42(9) . . ?
As7 Ag1 Ag5 177.14(9) . . ?
As9 Ag1 Ag5 71.67(8) . . ?
As6 Ag1 Ag5 69.23(8) . . ?
As8 Ag1 Ag3 69.81(5) . . ?
As7 Ag1 Ag3 71.34(5) . . ?
As9 Ag1 Ag3 70.03(5) . . ?
As6 Ag1 Ag3 178.26(6) . . ?
Ag5 Ag1 Ag3 110.72(8) . . ?
As8 Ag1 Ag4 178.47(6) . . ?
As7 Ag1 Ag4 72.35(6) . . ?
As9 Ag1 Ag4 69.58(5) . . ?
As6 Ag1 Ag4 69.53(6) . . ?
Ag5 Ag1 Ag4 108.41(9) . . ?
Ag3 Ag1 Ag4 108.98(5) . . ?
As8 Ag1 Ag2 70.61(5) . . ?
As7 Ag1 Ag2 71.14(5) . . ?
As9 Ag1 Ag2 177.65(6) . . ?
As6 Ag1 Ag2 69.84(5) . . ?
Ag5 Ag1 Ag2 106.09(8) . . ?
Ag3 Ag1 Ag2 111.73(5) . . ?
Ag4 Ag1 Ag2 110.84(5) . . ?
N1 Ag2 N7 121.9(5) . . ?
N1 Ag2 N4 119.3(5) . . ?
N7 Ag2 N4 116.5(4) . . ?
N1 Ag2 Ag1 96.0(3) . . ?
N7 Ag2 Ag1 94.5(3) . . ?
N4 Ag2 Ag1 94.8(3) . . ?
N10 Ag3 N8 120.6(5) . . ?
N10 Ag3 N5 118.8(4) . . ?
N8 Ag3 N5 117.7(4) . . ?
N10 Ag3 Ag1 95.7(4) . . ?
N8 Ag3 Ag1 97.0(3) . . ?
N5 Ag3 Ag1 94.3(3) . . ?
N11 Ag4 N6 119.8(5) . . ?
N11 Ag4 N2 123.6(5) . . ?
N6 Ag4 N2 114.0(5) . . ?
N11 Ag4 Ag1 97.6(4) . . ?
N6 Ag4 Ag1 93.7(4) . . ?
N2 Ag4 Ag1 94.9(4) . . ?
C92A Ag5 N3 122.3(5) . . ?
N9 Ag5 N3 122.3(5) . . ?
C92A Ag5 N12 114.8(5) . . ?
N9 Ag5 N12 114.8(5) . . ?
N3 Ag5 N12 117.6(5) . . ?
C92A Ag5 Ag1 100.1(4) . . ?
N9 Ag5 Ag1 100.1(4) . . ?
N3 Ag5 Ag1 97.3(4) . . ?
N12 Ag5 Ag1 95.8(3) . . ?
C92A Ag5 As6 94.8(4) . . ?
N9 Ag5 As6 94.8(4) . . ?
N3 Ag5 As6 57.1(4) . . ?
N12 Ag5 As6 140.4(4) . . ?
Ag1 Ag5 As6 51.38(7) . . ?
C31 As6 C21 101.1(8) . . ?
C31 As6 C11 103.9(7) . . ?
C21 As6 C11 103.1(7) . . ?
C31 As6 Ag1 114.2(6) . . ?
C21 As6 Ag1 116.5(5) . . ?
C11 As6 Ag1 116.1(5) . . ?
C31 As6 Ag5 71.8(7) . . ?
C21 As6 Ag5 166.9(5) . . ?
C11 As6 Ag5 89.4(4) . . ?
Ag1 As6 Ag5 59.40(8) . . ?
C51 As7 C61 102.6(7) . . ?
C51 As7 C41 101.9(7) . . ?
C61 As7 C41 103.6(7) . . ?
C51 As7 Ag1 116.4(5) . . ?
C61 As7 Ag1 113.8(5) . . ?
C41 As7 Ag1 116.5(5) . . ?
C81 As8 C71 101.5(6) . . ?
C81 As8 C91A 102.9(7) . . ?
C71 As8 C91A 102.8(6) . . ?
C81 As8 C91 102.9(7) . . ?
C71 As8 C91 102.8(6) . . ?
C81 As8 Ag1 117.8(5) . . ?
C71 As8 Ag1 116.3(4) . . ?
C91A As8 Ag1 113.4(5) . . ?
C91 As8 Ag1 113.4(5) . . ?
C101 As9 C121 103.5(6) . . ?
C101 As9 C111 100.8(7) . . ?
C121 As9 C111 103.7(7) . . ?
C101 As9 Ag1 114.2(5) . . ?
C121 As9 Ag1 114.8(4) . . ?
C111 As9 Ag1 117.9(5) . . ?
C15 N1 C11 117.4(14) . . ?
C15 N1 Ag2 122.3(12) . . ?
C11 N1 Ag2 120.2(10) . . ?
C21 N2 C25 117.7(16) . . ?
C21 N2 Ag4 119.2(11) . . ?
C25 N2 Ag4 122.9(14) . . ?
C31 N3 C35 117.5(19) . . ?
C31 N3 Ag5 118.4(12) . . ?
C35 N3 Ag5 123.9(16) . . ?
C41 N4 C45 117.3(14) . . ?
C41 N4 Ag2 122.1(10) . . ?
C45 N4 Ag2 120.6(11) . . ?
C51 N5 C55 121.1(15) . . ?
C51 N5 Ag3 119.1(11) . . ?
C55 N5 Ag3 119.8(12) . . ?
C61 N6 C65 118.2(17) . . ?
C61 N6 Ag4 122.0(12) . . ?
C65 N6 Ag4 119.5(14) . . ?
C71 N7 C75 116.5(12) . . ?
C71 N7 Ag2 123.1(10) . . ?
C75 N7 Ag2 120.4(10) . . ?
C81 N8 C85 118.4(14) . . ?
C81 N8 Ag3 118.9(10) . . ?
C85 N8 Ag3 122.6(11) . . ?
C101 N10 C105 117.6(15) . . ?
C101 N10 Ag3 120.0(10) . . ?
C105 N10 Ag3 122.4(12) . . ?
C111 N11 C115 116.6(19) . . ?
C111 N11 Ag4 120.6(12) . . ?
C115 N11 Ag4 122.7(16) . . ?
C121 N12 C125 118.4(14) . . ?
C121 N12 Ag5 118.1(10) . . ?
C125 N12 Ag5 123.3(12) . . ?
N1 C11 C12 122.1(15) . . ?
N1 C11 As6 113.6(11) . . ?
C12 C11 As6 124.3(13) . . ?
C13 C12 C11 117.9(17) . . ?
C13 C12 H12 121.1 . . ?
C11 C12 H12 121.1 . . ?
C14 C13 C12 121.2(18) . . ?
C14 C13 H13 119.4 . . ?
C12 C13 H13 119.4 . . ?
C13 C14 C15 119.5(17) . . ?
C13 C14 H14 120.2 . . ?
C15 C14 H14 120.2 . . ?
N1 C15 C14 121.8(17) . . ?
N1 C15 C16 117.6(16) . . ?
C14 C15 C16 120.3(17) . . ?
C15 C16 H16A 109.5 . . ?
C15 C16 H16B 109.5 . . ?
H16A C16 H16B 109.5 . . ?
C15 C16 H16C 109.5 . . ?
H16A C16 H16C 109.5 . . ?
H16B C16 H16C 109.5 . . ?
N2 C21 C22 122.5(17) . . ?
N2 C21 As6 113.7(12) . . ?
C22 C21 As6 123.8(15) . . ?
C23 C22 C21 118(2) . . ?
C23 C22 H22 120.9 . . ?
C21 C22 H22 120.9 . . ?
C24 C23 C22 121(2) . . ?
C24 C23 H23 119.5 . . ?
C22 C23 H23 119.5 . . ?
C23 C24 C25 122(2) . . ?
C23 C24 H24 119.2 . . ?
C25 C24 H24 119.2 . . ?
N2 C25 C24 119(2) . . ?
N2 C25 C26 116(2) . . ?
C24 C25 C26 125(2) . . ?
C25 C26 H26A 109.5 . . ?
C25 C26 H26B 109.5 . . ?
H26A C26 H26B 109.5 . . ?
C25 C26 H26C 109.5 . . ?
H26A C26 H26C 109.5 . . ?
H26B C26 H26C 109.5 . . ?
N3 C31 C32 122.7(19) . . ?
N3 C31 As6 112.6(14) . . ?
C32 C31 As6 124.8(17) . . ?
C33 C32 C31 120(2) . . ?
C33 C32 H32 120.1 . . ?
C31 C32 H32 120.1 . . ?
C34 C33 C32 115(2) . . ?
C34 C33 H33 122.4 . . ?
C32 C33 H33 122.4 . . ?
C35 C34 C33 124(2) . . ?
C35 C34 H34 118.0 . . ?
C33 C34 H34 118.0 . . ?
C34 C35 C36 124(3) . . ?
C34 C35 N3 121(2) . . ?
C36 C35 N3 115(2) . . ?
C35 C36 H36A 109.5 . . ?
C35 C36 H36B 109.5 . . ?
H36A C36 H36B 109.5 . . ?
C35 C36 H36C 109.5 . . ?
H36A C36 H36C 109.5 . . ?
H36B C36 H36C 109.5 . . ?
N4 C41 C42 125.0(15) . . ?
N4 C41 As7 113.1(11) . . ?
C42 C41 As7 121.8(14) . . ?
C43 C42 C41 115.5(18) . . ?
C43 C42 H42 122.3 . . ?
C41 C42 H42 122.3 . . ?
C44 C43 C42 118.5(19) . . ?
C44 C43 H43 120.7 . . ?
C42 C43 H43 120.7 . . ?
C43 C44 C45 126(2) . . ?
C43 C44 H44 117.2 . . ?
C45 C44 H44 117.2 . . ?
C44 C45 N4 117.7(18) . . ?
C44 C45 C46 125.8(18) . . ?
N4 C45 C46 116.0(16) . . ?
C45 C46 H46A 109.5 . . ?
C45 C46 H46B 109.5 . . ?
H46A C46 H46B 109.5 . . ?
C45 C46 H46C 109.5 . . ?
H46A C46 H46C 109.5 . . ?
H46B C46 H46C 109.5 . . ?
N5 C51 C52 119.4(17) . . ?
N5 C51 As7 115.5(13) . . ?
C52 C51 As7 125.0(15) . . ?
C53 C52 C51 121(2) . . ?
C53 C52 H52 119.5 . . ?
C51 C52 H52 119.5 . . ?
C52 C53 C54 118(2) . . ?
C52 C53 H53 120.9 . . ?
C54 C53 H53 120.9 . . ?
C55 C54 C53 120.8(19) . . ?
C55 C54 H54 119.6 . . ?
C53 C54 H54 119.6 . . ?
N5 C55 C54 119.5(17) . . ?
N5 C55 C56 119.4(17) . . ?
C54 C55 C56 121.1(19) . . ?
C55 C56 H56A 109.5 . . ?
C55 C56 H56B 109.5 . . ?
H56A C56 H56B 109.5 . . ?
C55 C56 H56C 109.5 . . ?
H56A C56 H56C 109.5 . . ?
H56B C56 H56C 109.5 . . ?
N6 C61 C62 122.4(17) . . ?
N6 C61 As7 115.5(13) . . ?
C62 C61 As7 122.1(14) . . ?
C63 C62 C61 119.6(19) . . ?
C63 C62 H62 120.2 . . ?
C61 C62 H62 120.2 . . ?
C64 C63 C62 119(2) . . ?
C64 C63 H63 120.5 . . ?
C62 C63 H63 120.5 . . ?
C63 C64 C65 123(2) . . ?
C63 C64 H64 118.5 . . ?
C65 C64 H64 118.5 . . ?
C64 C65 N6 117.6(19) . . ?
C64 C65 C66 127(2) . . ?
N6 C65 C66 115(2) . . ?
C65 C66 H66A 109.5 . . ?
C65 C66 H66B 109.5 . . ?
H66A C66 H66B 109.5 . . ?
C65 C66 H66C 109.5 . . ?
H66A C66 H66C 109.5 . . ?
H66B C66 H66C 109.5 . . ?
N7 C71 C72 125.3(15) . . ?
N7 C71 As8 111.5(10) . . ?
C72 C71 As8 123.2(13) . . ?
C71 C72 C73 116.6(17) . . ?
C71 C72 H72 121.7 . . ?
C73 C72 H72 121.7 . . ?
C74 C73 C72 120.5(18) . . ?
C74 C73 H73 119.8 . . ?
C72 C73 H73 119.8 . . ?
C73 C74 C75 120.1(17) . . ?
C73 C74 H74 120.0 . . ?
C75 C74 H74 120.0 . . ?
N7 C75 C74 121.0(15) . . ?
N7 C75 C76 117.1(14) . . ?
C74 C75 C76 121.9(16) . . ?
C75 C76 H76A 109.5 . . ?
C75 C76 H76B 109.5 . . ?
H76A C76 H76B 109.5 . . ?
C75 C76 H76C 109.5 . . ?
H76A C76 H76C 109.5 . . ?
H76B C76 H76C 109.5 . . ?
N8 C81 C82 123.1(15) . . ?
N8 C81 As8 114.3(11) . . ?
C82 C81 As8 122.6(13) . . ?
C83 C82 C81 119.0(18) . . ?
C83 C82 H82 120.5 . . ?
C81 C82 H82 120.5 . . ?
C82 C83 C84 118.0(19) . . ?
C82 C83 H83 121.0 . . ?
C84 C83 H83 121.0 . . ?
C85 C84 C83 121.1(19) . . ?
C85 C84 H84 119.4 . . ?
C83 C84 H84 119.4 . . ?
N8 C85 C84 120.3(17) . . ?
N8 C85 C86 118.0(16) . . ?
C84 C85 C86 121.6(18) . . ?
C85 C86 H86A 109.5 . . ?
C85 C86 H86B 109.5 . . ?
H86A C86 H86B 109.5 . . ?
C85 C86 H86C 109.5 . . ?
H86A C86 H86C 109.5 . . ?
H86B C86 H86C 109.5 . . ?
C91 N9 C95 117.7(15) . . ?
C91 N9 Ag5 116.0(10) . . ?
C95 N9 Ag5 126.3(13) . . ?
N9 C91 C92 125.1(15) . . ?
N9 C91 As8 116.9(12) . . ?
C92 C91 As8 118.0(13) . . ?
C91 C92 C93 116.6(17) . . ?
C91 C92 H92 121.7 . . ?
C93 C92 H92 121.7 . . ?
C92 C93 C94 120.0(19) . . ?
C92 C93 H93 120.0 . . ?
C94 C93 H93 120.0 . . ?
C95 C94 C93 122.1(18) . . ?
C95 C94 H94 119.0 . . ?
C93 C94 H94 119.0 . . ?
C94 C95 N9 118.4(18) . . ?
C94 C95 C96 127(2) . . ?
N9 C95 C96 115(2) . . ?
C95 C96 H96A 109.5 . . ?
C95 C96 H96B 109.5 . . ?
H96A C96 H96B 109.5 . . ?
C95 C96 H96C 109.5 . . ?
H96A C96 H96C 109.5 . . ?
H96B C96 H96C 109.5 . . ?
C91A N9A C95A 116.6(17) . . ?
C92A C91A N9A 125.1(15) . . ?
C92A C91A As8 116.9(12) . . ?
N9A C91A As8 118.0(13) . . ?
C91A C92A C93A 117.7(15) . . ?
C91A C92A Ag5 116.0(10) . . ?
C93A C92A Ag5 126.3(13) . . ?
C91A C92A H92A 121.1 . . ?
C93A C92A H92A 121.1 . . ?
Ag5 C92A H92A 5.7 . . ?
C94A C93A C92A 118.4(18) . . ?
C94A C93A H93A 120.8 . . ?
C92A C93A H93A 120.8 . . ?
C93A C94A C95A 122.1(18) . . ?
C93A C94A H94A 119.0 . . ?
C95A C94A H94A 119.0 . . ?
N9A C95A C94A 120.0(19) . . ?
N9A C95A C96A 114(2) . . ?
C94A C95A C96A 124(2) . . ?
C95A C96A H96D 109.5 . . ?
C95A C96A H96E 109.5 . . ?
H96D C96A H96E 109.5 . . ?
C95A C96A H96F 109.5 . . ?
H96D C96A H96F 109.5 . . ?
H96E C96A H96F 109.5 . . ?
N10 C101 C102 123.8(16) . . ?
N10 C101 As9 114.8(11) . . ?
C102 C101 As9 121.5(14) . . ?
C103 C102 C101 120.1(18) . . ?
C103 C102 H102 120.0 . . ?
C101 C102 H102 120.0 . . ?
C102 C103 C104 118(2) . . ?
C102 C103 H103 121.1 . . ?
C104 C103 H103 121.1 . . ?
C103 C104 C105 121.7(19) . . ?
C103 C104 H104 119.2 . . ?
C105 C104 H104 119.2 . . ?
N10 C105 C106 117.4(16) . . ?
N10 C105 C104 119.1(17) . . ?
C106 C105 C104 123.5(17) . . ?
C105 C106 H10D 109.5 . . ?
C105 C106 H10E 109.5 . . ?
H10D C106 H10E 109.5 . . ?
C105 C106 H10F 109.5 . . ?
H10D C106 H10F 109.5 . . ?
H10E C106 H10F 109.5 . . ?
N11 C111 C112 126.3(18) . . ?
N11 C111 As9 113.2(13) . . ?
C112 C111 As9 120.3(15) . . ?
C111 C112 C113 118(2) . . ?
C111 C112 H112 121.1 . . ?
C113 C112 H112 121.1 . . ?
C114 C113 C112 116(2) . . ?
C114 C113 H113 122.1 . . ?
C112 C113 H113 122.1 . . ?
C115 C114 C113 123(2) . . ?
C115 C114 H114 118.4 . . ?
C113 C114 H114 118.4 . . ?
N11 C115 C114 120(2) . . ?
N11 C115 C116 118(2) . . ?
C114 C115 C116 122(2) . . ?
C115 C116 H11E 109.5 . . ?
C115 C116 H11F 109.5 . . ?
H11E C116 H11F 109.5 . . ?
C115 C116 H11G 109.5 . . ?
H11E C116 H11G 109.5 . . ?
H11F C116 H11G 109.5 . . ?
N12 C121 C122 124.6(14) . . ?
N12 C121 As9 113.2(10) . . ?
C122 C121 As9 122.2(12) . . ?
C123 C122 C121 116.2(16) . . ?
C123 C122 H122 121.9 . . ?
C121 C122 H122 121.9 . . ?
C124 C123 C122 119.7(18) . . ?
C124 C123 H123 120.2 . . ?
C122 C123 H123 120.2 . . ?
C123 C124 C125 121.8(19) . . ?
C123 C124 H124 119.1 . . ?
C125 C124 H124 119.1 . . ?
N12 C125 C124 119.1(17) . . ?
N12 C125 C126 119.1(17) . . ?
C124 C125 C126 121.6(18) . . ?
C125 C126 H12F 109.5 . . ?
C125 C126 H12G 109.5 . . ?
H12F C126 H12G 109.5 . . ?
C125 C126 H12H 109.5 . . ?
H12F C126 H12H 109.5 . . ?
H12G C126 H12H 109.5 . . ?

loop_
_geom_bond_atom_site_label_1
_geom_bond_atom_site_label_2
_geom_bond_distance
_geom_bond_site_symmetry_2
_geom_bond_publ_flag
Ag1 As8 2.5936(19) . ?
Ag1 As7 2.6021(19) . ?
Ag1 As9 2.6037(19) . ?
Ag1 As6 2.6201(18) . ?
Ag1 Ag5 2.887(4) . ?
Ag1 Ag3 3.0345(16) . ?
Ag1 Ag4 3.0552(19) . ?
Ag1 Ag2 3.0594(15) . ?
Ag2 N1 2.254(14) . ?
Ag2 N7 2.263(11) . ?
Ag2 N4 2.275(13) . ?
Ag3 N10 2.232(14) . ?
Ag3 N8 2.264(12) . ?
Ag3 N5 2.315(13) . ?
Ag4 N11 2.265(17) . ?
Ag4 N6 2.271(17) . ?
Ag4 N2 2.279(15) . ?
Ag5 C92A 2.232(15) . ?
Ag5 N9 2.232(15) . ?
Ag5 N3 2.287(16) . ?
Ag5 N12 2.351(13) . ?
Ag5 As6 3.136(4) . ?
As6 C31 1.916(19) . ?
As6 C21 1.918(17) . ?
As6 C11 1.933(15) . ?
As7 C51 1.872(19) . ?
As7 C61 1.911(17) . ?
As7 C41 1.959(15) . ?
As8 C81 1.946(16) . ?
As8 C71 1.963(15) . ?
As8 C91A 1.973(14) . ?
As8 C91 1.973(14) . ?
As9 C101 1.946(16) . ?
As9 C121 1.948(15) . ?
As9 C111 1.965(18) . ?
N1 C15 1.342(19) . ?
N1 C11 1.356(18) . ?
N2 C21 1.36(2) . ?
N2 C25 1.39(2) . ?
N3 C31 1.30(2) . ?
N3 C35 1.39(3) . ?
N4 C41 1.336(18) . ?
N4 C45 1.402(19) . ?
N5 C51 1.355(19) . ?
N5 C55 1.36(2) . ?
N6 C61 1.323(19) . ?
N6 C65 1.44(2) . ?
N7 C71 1.334(17) . ?
N7 C75 1.365(17) . ?
N8 C81 1.338(18) . ?
N8 C85 1.360(19) . ?
N10 C101 1.319(19) . ?
N10 C105 1.363(19) . ?
N11 C111 1.31(2) . ?
N11 C115 1.34(2) . ?
N12 C121 1.335(17) . ?
N12 C125 1.34(2) . ?
C11 C12 1.40(2) . ?
C12 C13 1.36(2) . ?
C12 H12 0.9500 . ?
C13 C14 1.33(2) . ?
C13 H13 0.9500 . ?
C14 C15 1.39(2) . ?
C14 H14 0.9500 . ?
C15 C16 1.46(2) . ?
C16 H16A 0.9800 . ?
C16 H16B 0.9800 . ?
C16 H16C 0.9800 . ?
C21 C22 1.38(2) . ?
C22 C23 1.37(3) . ?
C22 H22 0.9500 . ?
C23 C24 1.32(3) . ?
C23 H23 0.9500 . ?
C24 C25 1.40(2) . ?
C24 H24 0.9500 . ?
C25 C26 1.43(3) . ?
C26 H26A 0.9800 . ?
C26 H26B 0.9800 . ?
C26 H26C 0.9800 . ?
C31 C32 1.41(2) . ?
C32 C33 1.38(3) . ?
C32 H32 0.9500 . ?
C33 C34 1.37(3) . ?
C33 H33 0.9500 . ?
C34 C35 1.32(3) . ?
C34 H34 0.9500 . ?
C35 C36 1.37(3) . ?
C36 H36A 0.9800 . ?
C36 H36B 0.9800 . ?
C36 H36C 0.9800 . ?
C41 C42 1.40(2) . ?
C42 C43 1.40(2) . ?
C42 H42 0.9500 . ?
C43 C44 1.33(2) . ?
C43 H43 0.9500 . ?
C44 C45 1.34(2) . ?
C44 H44 0.9500 . ?
C45 C46 1.48(2) . ?
C46 H46A 0.9800 . ?
C46 H46B 0.9800 . ?
C46 H46C 0.9800 . ?
C51 C52 1.41(2) . ?
C52 C53 1.36(2) . ?
C52 H52 0.9500 . ?
C53 C54 1.40(2) . ?
C53 H53 0.9500 . ?
C54 C55 1.38(2) . ?
C54 H54 0.9500 . ?
C55 C56 1.48(2) . ?
C56 H56A 0.9800 . ?
C56 H56B 0.9800 . ?
C56 H56C 0.9800 . ?
C61 C62 1.39(2) . ?
C62 C63 1.38(2) . ?
C62 H62 0.9500 . ?
C63 C64 1.33(2) . ?
C63 H63 0.9500 . ?
C64 C65 1.39(2) . ?
C64 H64 0.9500 . ?
C65 C66 1.46(3) . ?
C66 H66A 0.9800 . ?
C66 H66B 0.9800 . ?
C66 H66C 0.9800 . ?
C71 C72 1.36(2) . ?
C72 C73 1.38(2) . ?
C72 H72 0.9500 . ?
C73 C74 1.34(2) . ?
C73 H73 0.9500 . ?
C74 C75 1.38(2) . ?
C74 H74 0.9500 . ?
C75 C76 1.47(2) . ?
C76 H76A 0.9800 . ?
C76 H76B 0.9800 . ?
C76 H76C 0.9800 . ?
C81 C82 1.40(2) . ?
C82 C83 1.35(2) . ?
C82 H82 0.9500 . ?
C83 C84 1.40(2) . ?
C83 H83 0.9500 . ?
C84 C85 1.38(2) . ?
C84 H84 0.9500 . ?
C85 C86 1.42(2) . ?
C86 H86A 0.9800 . ?
C86 H86B 0.9800 . ?
C86 H86C 0.9800 . ?
N9 C91 1.329(19) . ?
N9 C95 1.40(2) . ?
C91 C92 1.339(19) . ?
C92 C93 1.35(2) . ?
C92 H92 0.9500 . ?
C93 C94 1.38(2) . ?
C93 H93 0.9500 . ?
C94 C95 1.32(2) . ?
C94 H94 0.9500 . ?
C95 C96 1.491(19) . ?
C96 H96A 0.9800 . ?
C96 H96B 0.9800 . ?
C96 H96C 0.9800 . ?
N9A C91A 1.339(19) . ?
N9A C95A 1.35(2) . ?
C91A C92A 1.329(19) . ?
C92A C93A 1.40(2) . ?
C92A H92A 0.9500 . ?
C93A C94A 1.32(2) . ?
C93A H93A 0.9500 . ?
C94A C95A 1.38(2) . ?
C94A H94A 0.9500 . ?
C95A C96A 1.525(18) . ?
C96A H96D 0.9800 . ?
C96A H96E 0.9800 . ?
C96A H96F 0.9800 . ?
C101 C102 1.43(2) . ?
C102 C103 1.33(2) . ?
C102 H102 0.9500 . ?
C103 C104 1.36(2) . ?
C103 H103 0.9500 . ?
C104 C105 1.45(2) . ?
C104 H104 0.9500 . ?
C105 C106 1.41(2) . ?
C106 H10D 0.9800 . ?
C106 H10E 0.9800 . ?
C106 H10F 0.9800 . ?
C111 C112 1.36(2) . ?
C112 C113 1.38(3) . ?
C112 H112 0.9500 . ?
C113 C114 1.37(3) . ?
C113 H113 0.9500 . ?
C114 C115 1.36(3) . ?
C114 H114 0.9500 . ?
C115 C116 1.45(3) . ?
C116 H11E 0.9800 . ?
C116 H11F 0.9800 . ?
C116 H11G 0.9800 . ?
C121 C122 1.389(19) . ?
C122 C123 1.38(2) . ?
C122 H122 0.9500 . ?
C123 C124 1.34(2) . ?
C123 H123 0.9500 . ?
C124 C125 1.40(2) . ?
C124 H124 0.9500 . ?
C125 C126 1.47(2) . ?
C126 H12F 0.9800 . ?
C126 H12G 0.9800 . ?
C126 H12H 0.9800 . ?
